data_1557518
loop_
_publ_author_name
'Lough, Alan J.'
'Pounder, Austin'
'Tam, William'

_publ_section_title
;
 12-Ethyl-6a,10a-dihydro-5<i>H</i>-6-oxachrysene
;
_journal_coeditor_code HB4339
_journal_issue 3
_journal_name_full IUCrData
_journal_page_first x200286
_journal_paper_doi 10.1107/S2414314620002862
_journal_volume 5
_journal_year 2020
_chemical_formula_iupac 'C19 H16 O'
_chemical_formula_moiety 'C19 H16 O'
_chemical_formula_sum 'C19 H16 O'
_chemical_formula_weight 260.32
_chemical_name_systematic
;
12-Ethyl-6a,10a-dihydro-5<i>H</i>-6-oxachrysene
;
_space_group_crystal_system orthorhombic
_space_group_IT_number 61
_space_group_name_Hall '-P 2ac 2ab'
_space_group_name_H-M_alt 'P b c a'
_atom_sites_solution_hydrogens geom
_atom_sites_solution_primary direct
_audit_creation_method SHELXL-2018/3
_cell_angle_alpha 90
_cell_angle_beta 90
_cell_angle_gamma 90
_cell_formula_units_Z 8
_cell_length_a 9.4802(3)
_cell_length_b 14.9824(7)
_cell_length_c 18.6565(7)
_cell_measurement_reflns_used 4405
_cell_measurement_temperature 150(2)
_cell_measurement_theta_max 27.54
_cell_measurement_theta_min 2.72
_cell_volume 2649.90(18)
_computing_cell_refinement
;
APEX3 (Bruker, 2018)
;
_computing_data_collection
;
APEX3 (Bruker, 2018)
;
_computing_data_reduction
;
SAINT (Bruker, 2018)
;
_computing_molecular_graphics
;
PLATON (Spek, 2020)
;
_computing_publication_material
;
publCIF (Westrip, 2010)
;
_computing_structure_refinement
;
<i>SHELXL2018/3</i> (Sheldrick, 2015b)
;
_computing_structure_solution
;
<i>SHELXT2014/5</i> (Sheldrick, 2015a)
;
_diffrn_ambient_temperature 150(2)
_diffrn_measured_fraction_theta_full 1.000
_diffrn_measured_fraction_theta_max 0.994
_diffrn_measurement_device_type 'Bruker Kappa APEX DUO CCD'
_diffrn_measurement_method '\f and \w scans'
_diffrn_radiation_type MoK\a
_diffrn_radiation_wavelength 0.71073
_diffrn_reflns_av_R_equivalents 0.0242
_diffrn_reflns_av_unetI/netI 0.0215
_diffrn_reflns_limit_h_max 7
_diffrn_reflns_limit_h_min -12
_diffrn_reflns_limit_k_max 19
_diffrn_reflns_limit_k_min -14
_diffrn_reflns_limit_l_max 17
_diffrn_reflns_limit_l_min -23
_diffrn_reflns_number 12018
_diffrn_reflns_theta_full 25.242
_diffrn_reflns_theta_max 27.558
_diffrn_reflns_theta_min 2.183
_diffrn_source 'sealed tube with Bruker Triumph monochromator'
_exptl_absorpt_coefficient_mu 0.079
_exptl_absorpt_correction_T_max 0.7456
_exptl_absorpt_correction_T_min 0.7116
_exptl_absorpt_correction_type multi-scan
_exptl_absorpt_process_details
;
(SADABS; Krause <i>et al.</i>,  2015)
;
_exptl_crystal_colour colourless
_exptl_crystal_density_diffrn 1.305
_exptl_crystal_description Block
_exptl_crystal_F_000 1104
_exptl_crystal_size_max 0.340
_exptl_crystal_size_mid 0.280
_exptl_crystal_size_min 0.200
_refine_diff_density_max 0.216
_refine_diff_density_min -0.200
_refine_ls_extinction_method none
_refine_ls_goodness_of_fit_ref 1.042
_refine_ls_hydrogen_treatment constr
_refine_ls_matrix_type full
_refine_ls_number_parameters 182
_refine_ls_number_reflns 3052
_refine_ls_number_restraints 0
_refine_ls_restrained_S_all 1.042
_refine_ls_R_factor_all 0.0511
_refine_ls_R_factor_gt 0.0382
_refine_ls_shift/su_max 0.000
_refine_ls_shift/su_mean 0.000
_refine_ls_structure_factor_coef Fsqd
_refine_ls_weighting_details 'w=1/[\s^2^(Fo^2^)+(0.0450P)^2^+0.9030P] where P=(Fo^2^+2Fc^2^)/3'
_refine_ls_weighting_scheme calc
_refine_ls_wR_factor_gt 0.0918
_refine_ls_wR_factor_ref 0.1006
_reflns_number_gt 2504
_reflns_number_total 3052
_reflns_threshold_expression 'I > 2\s(I)'
_cod_data_source_file hb4339sup1.cif
_cod_data_source_block I
_cod_database_code 1557518
_shelx_space_group_comment
;
The symmetry employed for this shelxl refinement is uniquely defined
by the following loop, which should always be used as a source of
symmetry information in preference to the above space-group names.
They are only intended as comments.
;
_shelx_estimated_absorpt_t_min 0.974
_shelx_estimated_absorpt_t_max 0.984

loop_
_space_group_symop_operation_xyz
'x, y, z'
'-x+1/2, -y, z+1/2'
'-x, y+1/2, -z+1/2'
'x+1/2, -y+1/2, -z'
'-x, -y, -z'
'x-1/2, y, -z-1/2'
'x, -y-1/2, z-1/2'
'-x-1/2, y-1/2, z'

loop_
_atom_site_type_symbol
_atom_site_label
_atom_site_fract_x
_atom_site_fract_y
_atom_site_fract_z
_atom_site_U_iso_or_equiv
_atom_site_adp_type
_atom_site_calc_flag
_atom_site_occupancy
_atom_site_disorder_assembly
_atom_site_disorder_group
O O1 0.14745(9) 0.56200(6) 0.52772(5) 0.0288(2) Uani d 1 . .
C C1 0.19567(12) 0.47662(8) 0.50242(7) 0.0253(3) Uani d 1 . .
H H1A 0.113259 0.440513 0.487550 0.030 Uiso calc 1 . .
H H1B 0.243243 0.444816 0.542161 0.030 Uiso calc 1 . .
C C2 0.29601(11) 0.48465(7) 0.44035(6) 0.0203(2) Uani d 1 . .
C C3 0.38550(11) 0.55736(7) 0.43874(6) 0.0195(2) Uani d 1 . .
C C4 0.37337(12) 0.62461(7) 0.49599(6) 0.0205(2) Uani d 1 . .
C C5 0.47302(12) 0.69135(8) 0.50892(6) 0.0233(2) Uani d 1 . .
H H5A 0.557021 0.692806 0.481172 0.028 Uiso calc 1 . .
C C6 0.45198(13) 0.75556(8) 0.56139(7) 0.0268(3) Uani d 1 . .
H H6A 0.520398 0.800926 0.568953 0.032 Uiso calc 1 . .
C C7 0.33054(14) 0.75316(9) 0.60274(7) 0.0296(3) Uani d 1 . .
H H7A 0.315739 0.797104 0.638675 0.036 Uiso calc 1 . .
C C8 0.23061(13) 0.68699(9) 0.59193(7) 0.0289(3) Uani d 1 . .
H H8A 0.147770 0.685153 0.620547 0.035 Uiso calc 1 . .
C C9 0.25251(12) 0.62354(8) 0.53905(6) 0.0233(3) Uani d 1 . .
C C10 0.30578(12) 0.41727(7) 0.38677(6) 0.0213(2) Uani d 1 . .
C C11 0.21812(13) 0.34026(8) 0.38753(7) 0.0271(3) Uani d 1 . .
H H11A 0.148683 0.334068 0.423906 0.033 Uiso calc 1 . .
C C12 0.23206(14) 0.27487(8) 0.33676(7) 0.0321(3) Uani d 1 . .
H H12A 0.172461 0.223924 0.338117 0.038 Uiso calc 1 . .
C C13 0.33420(15) 0.28297(8) 0.28273(7) 0.0318(3) Uani d 1 . .
H H13A 0.343672 0.237217 0.247801 0.038 Uiso calc 1 . .
C C14 0.42019(14) 0.35610(8) 0.27990(6) 0.0268(3) Uani d 1 . .
H H14A 0.488670 0.360520 0.242901 0.032 Uiso calc 1 . .
C C15 0.40889(12) 0.42557(7) 0.33134(6) 0.0216(2) Uani d 1 . .
C C16 0.49793(12) 0.50263(8) 0.32932(6) 0.0218(2) Uani d 1 . .
C C17 0.48407(12) 0.56564(7) 0.38189(6) 0.0212(2) Uani d 1 . .
H H17A 0.542758 0.616993 0.380285 0.025 Uiso calc 1 . .
C C18 0.60196(13) 0.51671(8) 0.26905(7) 0.0284(3) Uani d 1 . .
H H18A 0.651154 0.459737 0.259180 0.034 Uiso calc 1 . .
H H18B 0.673658 0.560771 0.284435 0.034 Uiso calc 1 . .
C C19 0.53232(16) 0.54966(9) 0.20008(7) 0.0357(3) Uani d 1 . .
H H19A 0.604987 0.561189 0.163888 0.054 Uiso calc 1 . .
H H19B 0.480278 0.604847 0.209855 0.054 Uiso calc 1 . .
H H19C 0.467017 0.504057 0.182266 0.054 Uiso calc 1 . .

loop_
_atom_site_aniso_label
_atom_site_aniso_U_11
_atom_site_aniso_U_22
_atom_site_aniso_U_33
_atom_site_aniso_U_12
_atom_site_aniso_U_13
_atom_site_aniso_U_23
O1 0.0198(4) 0.0327(5) 0.0339(5) -0.0022(3) 0.0041(4) -0.0043(4)
C1 0.0218(5) 0.0262(6) 0.0279(6) -0.0031(5) 0.0016(5) 0.0020(5)
C2 0.0166(5) 0.0218(5) 0.0224(6) 0.0010(4) -0.0030(4) 0.0044(4)
C3 0.0172(5) 0.0201(5) 0.0213(5) 0.0022(4) -0.0026(4) 0.0034(4)
C4 0.0199(5) 0.0209(5) 0.0206(5) 0.0027(4) -0.0034(4) 0.0038(4)
C5 0.0231(5) 0.0223(6) 0.0245(6) 0.0005(4) -0.0022(5) 0.0043(5)
C6 0.0307(6) 0.0223(6) 0.0273(6) 0.0001(5) -0.0077(5) 0.0019(5)
C7 0.0367(7) 0.0272(6) 0.0250(6) 0.0068(5) -0.0047(5) -0.0033(5)
C8 0.0270(6) 0.0341(7) 0.0255(6) 0.0051(5) 0.0018(5) -0.0013(5)
C9 0.0214(5) 0.0246(6) 0.0240(6) 0.0008(4) -0.0031(4) 0.0025(5)
C10 0.0207(5) 0.0207(5) 0.0224(6) -0.0001(4) -0.0054(4) 0.0042(4)
C11 0.0283(6) 0.0260(6) 0.0270(6) -0.0049(5) -0.0048(5) 0.0042(5)
C12 0.0392(7) 0.0244(6) 0.0325(7) -0.0081(5) -0.0100(6) 0.0036(5)
C13 0.0452(8) 0.0230(6) 0.0270(6) 0.0013(5) -0.0084(6) -0.0017(5)
C14 0.0329(6) 0.0249(6) 0.0227(6) 0.0046(5) -0.0023(5) 0.0022(5)
C15 0.0228(5) 0.0210(5) 0.0209(6) 0.0039(4) -0.0045(4) 0.0037(4)
C16 0.0190(5) 0.0230(5) 0.0235(6) 0.0030(4) -0.0012(4) 0.0048(4)
C17 0.0182(5) 0.0195(5) 0.0260(6) -0.0008(4) -0.0011(4) 0.0035(4)
C18 0.0259(6) 0.0275(6) 0.0317(7) 0.0020(5) 0.0072(5) -0.0001(5)
C19 0.0441(8) 0.0337(7) 0.0292(7) 0.0033(6) 0.0094(6) 0.0065(5)

loop_
_atom_type_symbol
_atom_type_description
_atom_type_scat_dispersion_real
_atom_type_scat_dispersion_imag
_atom_type_scat_source
C C 0.0033 0.0016 'International Tables Vol C Tables 4.2.6.8 and 6.1.1.4'
H H 0.0000 0.0000 'International Tables Vol C Tables 4.2.6.8 and 6.1.1.4'
O O 0.0106 0.0060 'International Tables Vol C Tables 4.2.6.8 and 6.1.1.4'

loop_
_geom_angle_atom_site_label_1
_geom_angle_atom_site_label_2
_geom_angle_atom_site_label_3
_geom_angle_site_symmetry_1
_geom_angle_site_symmetry_3
_geom_angle
_geom_angle_publ_flag
C9 O1 C1 . . 114.65(9) ?
O1 C1 C2 . . 112.50(9) ?
O1 C1 H1A . . 109.1 ?
C2 C1 H1A . . 109.1 ?
O1 C1 H1B . . 109.1 ?
C2 C1 H1B . . 109.1 ?
H1A C1 H1B . . 107.8 ?
C3 C2 C10 . . 120.27(10) ?
C3 C2 C1 . . 117.94(10) ?
C10 C2 C1 . . 121.69(10) ?
C2 C3 C17 . . 119.33(10) ?
C2 C3 C4 . . 118.42(10) ?
C17 C3 C4 . . 122.25(10) ?
C5 C4 C9 . . 117.57(11) ?
C5 C4 C3 . . 124.21(10) ?
C9 C4 C3 . . 118.19(10) ?
C6 C5 C4 . . 121.42(11) ?
C6 C5 H5A . . 119.3 ?
C4 C5 H5A . . 119.3 ?
C7 C6 C5 . . 119.62(11) ?
C7 C6 H6A . . 120.2 ?
C5 C6 H6A . . 120.2 ?
C8 C7 C6 . . 120.35(12) ?
C8 C7 H7A . . 119.8 ?
C6 C7 H7A . . 119.8 ?
C9 C8 C7 . . 119.46(12) ?
C9 C8 H8A . . 120.3 ?
C7 C8 H8A . . 120.3 ?
O1 C9 C8 . . 117.48(11) ?
O1 C9 C4 . . 120.86(11) ?
C8 C9 C4 . . 121.57(11) ?
C11 C10 C2 . . 122.03(11) ?
C11 C10 C15 . . 118.54(11) ?
C2 C10 C15 . . 119.41(10) ?
C12 C11 C10 . . 121.15(12) ?
C12 C11 H11A . . 119.4 ?
C10 C11 H11A . . 119.4 ?
C11 C12 C13 . . 120.12(12) ?
C11 C12 H12A . . 119.9 ?
C13 C12 H12A . . 119.9 ?
C14 C13 C12 . . 120.58(12) ?
C14 C13 H13A . . 119.7 ?
C12 C13 H13A . . 119.7 ?
C13 C14 C15 . . 121.11(12) ?
C13 C14 H14A . . 119.4 ?
C15 C14 H14A . . 119.4 ?
C14 C15 C10 . . 118.50(11) ?
C14 C15 C16 . . 121.96(11) ?
C10 C15 C16 . . 119.55(10) ?
C17 C16 C15 . . 118.77(10) ?
C17 C16 C18 . . 120.02(10) ?
C15 C16 C18 . . 121.17(10) ?
C16 C17 C3 . . 122.62(10) ?
C16 C17 H17A . . 118.7 ?
C3 C17 H17A . . 118.7 ?
C16 C18 C19 . . 112.94(10) ?
C16 C18 H18A . . 109.0 ?
C19 C18 H18A . . 109.0 ?
C16 C18 H18B . . 109.0 ?
C19 C18 H18B . . 109.0 ?
H18A C18 H18B . . 107.8 ?
C18 C19 H19A . . 109.5 ?
C18 C19 H19B . . 109.5 ?
H19A C19 H19B . . 109.5 ?
C18 C19 H19C . . 109.5 ?
H19A C19 H19C . . 109.5 ?
H19B C19 H19C . . 109.5 ?

loop_
_geom_bond_atom_site_label_1
_geom_bond_atom_site_label_2
_geom_bond_site_symmetry_2
_geom_bond_distance
_geom_bond_publ_flag
O1 C9 . 1.3736(14) ?
O1 C1 . 1.4381(15) ?
C1 C2 . 1.5034(16) ?
C1 H1A . 0.9900 ?
C1 H1B . 0.9900 ?
C2 C3 . 1.3810(15) ?
C2 C10 . 1.4237(16) ?
C3 C17 . 1.4189(16) ?
C3 C4 . 1.4728(16) ?
C4 C5 . 1.3967(16) ?
C4 C9 . 1.3995(16) ?
C5 C6 . 1.3869(17) ?
C5 H5A . 0.9500 ?
C6 C7 . 1.3864(18) ?
C6 H6A . 0.9500 ?
C7 C8 . 1.3860(18) ?
C7 H7A . 0.9500 ?
C8 C9 . 1.3857(17) ?
C8 H8A . 0.9500 ?
C10 C11 . 1.4221(16) ?
C10 C15 . 1.4284(16) ?
C11 C12 . 1.3691(18) ?
C11 H11A . 0.9500 ?
C12 C13 . 1.403(2) ?
C12 H12A . 0.9500 ?
C13 C14 . 1.3666(18) ?
C13 H13A . 0.9500 ?
C14 C15 . 1.4198(16) ?
C14 H14A . 0.9500 ?
C15 C16 . 1.4307(16) ?
C16 C17 . 1.3676(16) ?
C16 C18 . 1.5105(16) ?
C17 H17A . 0.9500 ?
C18 C19 . 1.5281(18) ?
C18 H18A . 0.9900 ?
C18 H18B . 0.9900 ?
C19 H19A . 0.9800 ?
C19 H19B . 0.9800 ?
C19 H19C . 0.9800 ?

loop_
_geom_hbond_atom_site_label_D
_geom_hbond_atom_site_label_H
_geom_hbond_atom_site_label_A
_geom_hbond_site_symmetry_A
_geom_hbond_distance_DH
_geom_hbond_distance_HA
_geom_hbond_distance_DA
_geom_hbond_angle_DHA
_geom_hbond_publ_flag
C1 H1A O1 5_566 0.99 2.49 3.3514(14) 146 yes

loop_
_geom_torsion_atom_site_label_1
_geom_torsion_atom_site_label_2
_geom_torsion_atom_site_label_3
_geom_torsion_atom_site_label_4
_geom_torsion_site_symmetry_1
_geom_torsion_site_symmetry_2
_geom_torsion_site_symmetry_3
_geom_torsion_site_symmetry_4
_geom_torsion
_geom_torsion_publ_flag
C9 O1 C1 C2 . . . . -48.75(13) ?
O1 C1 C2 C3 . . . . 33.77(14) ?
O1 C1 C2 C10 . . . . -150.00(10) ?
C10 C2 C3 C17 . . . . 2.03(16) ?
C1 C2 C3 C17 . . . . 178.33(10) ?
C10 C2 C3 C4 . . . . -178.90(10) ?
C1 C2 C3 C4 . . . . -2.61(15) ?
C2 C3 C4 C5 . . . . 167.10(11) ?
C17 C3 C4 C5 . . . . -13.87(17) ?
C2 C3 C4 C9 . . . . -14.86(15) ?
C17 C3 C4 C9 . . . . 164.17(10) ?
C9 C4 C5 C6 . . . . -1.40(17) ?
C3 C4 C5 C6 . . . . 176.66(10) ?
C4 C5 C6 C7 . . . . 0.86(18) ?
C5 C6 C7 C8 . . . . 0.10(18) ?
C6 C7 C8 C9 . . . . -0.48(19) ?
C1 O1 C9 C8 . . . . -150.11(11) ?
C1 O1 C9 C4 . . . . 33.24(15) ?
C7 C8 C9 O1 . . . . -176.72(11) ?
C7 C8 C9 C4 . . . . -0.09(18) ?
C5 C4 C9 O1 . . . . 177.52(10) ?
C3 C4 C9 O1 . . . . -0.65(16) ?
C5 C4 C9 C8 . . . . 1.01(17) ?
C3 C4 C9 C8 . . . . -177.16(10) ?
C3 C2 C10 C11 . . . . 178.35(10) ?
C1 C2 C10 C11 . . . . 2.20(17) ?
C3 C2 C10 C15 . . . . -0.03(16) ?
C1 C2 C10 C15 . . . . -176.18(10) ?
C2 C10 C11 C12 . . . . -177.98(11) ?
C15 C10 C11 C12 . . . . 0.41(17) ?
C10 C11 C12 C13 . . . . 0.06(19) ?
C11 C12 C13 C14 . . . . -0.33(19) ?
C12 C13 C14 C15 . . . . 0.10(19) ?
C13 C14 C15 C10 . . . . 0.38(17) ?
C13 C14 C15 C16 . . . . 179.98(11) ?
C11 C10 C15 C14 . . . . -0.62(15) ?
C2 C10 C15 C14 . . . . 177.81(10) ?
C11 C10 C15 C16 . . . . 179.77(10) ?
C2 C10 C15 C16 . . . . -1.80(15) ?
C14 C15 C16 C17 . . . . -178.02(11) ?
C10 C15 C16 C17 . . . . 1.57(16) ?
C14 C15 C16 C18 . . . . 4.26(16) ?
C10 C15 C16 C18 . . . . -176.14(10) ?
C15 C16 C17 C3 . . . . 0.47(17) ?
C18 C16 C17 C3 . . . . 178.21(10) ?
C2 C3 C17 C16 . . . . -2.31(17) ?
C4 C3 C17 C16 . . . . 178.67(10) ?
C17 C16 C18 C19 . . . . -100.43(13) ?
C15 C16 C18 C19 . . . . 77.25(14) ?

_cod_database_fobs_code 1557518
